data_4345889
loop_
_publ_author_name
'Guerriero, Antonella'
'Oberhauser, Werner'
'Riedel, Tina'
'Peruzzini, Maurizio'
'Dyson, Paul J.'
'Gonsalvi, Luca'

_publ_section_title
;
 New Class of Half-Sandwich Ruthenium(II) Arene Complexes Bearing the
 Water-Soluble CAP Ligand as an in Vitro Anticancer Agent.
;
_journal_issue 10
_journal_name_full 'Inorganic chemistry'
_journal_page_first 5514
_journal_page_last 5518
_journal_paper_doi 10.1021/acs.inorgchem.7b00915
_journal_volume 56
_journal_year 2017
_chemical_formula_moiety 'C19 H32 Cl2 N3 P Ru'
_chemical_formula_sum 'C19 H32 Cl2 N3 P Ru'
_chemical_formula_weight 505.42
_chemical_name_systematic
;
 ?
;
_space_group_IT_number 14
_symmetry_cell_setting monoclinic
_symmetry_space_group_name_Hall '-P 2ybc'
_symmetry_space_group_name_H-M 'P 1 21/c 1'
_atom_sites_solution_hydrogens geom
_atom_sites_solution_primary direct
_atom_sites_solution_secondary difmap
_audit_creation_date 2016-08-26T10:39:21-00:00
_audit_creation_method 'WinGX routine CIF_UPDATE'
_cell_angle_alpha 90
_cell_angle_beta 95.6171(16)
_cell_angle_gamma 90
_cell_formula_units_Z 4
_cell_length_a 11.9064(2)
_cell_length_b 7.08590(10)
_cell_length_c 24.8955(4)
_cell_measurement_reflns_used 250
_cell_measurement_temperature 150(2)
_cell_measurement_theta_max 20.0
_cell_measurement_theta_min 3.0
_cell_volume 2090.29(6)
_computing_molecular_graphics 'ORTEP-3 (Farrugia, 1997)'
_computing_structure_refinement 'SHELXL-97 (Sheldrick, 1997)'
_computing_structure_solution 'SIR-97 (J. Appl. Cryst., 1993,32,115)'
_diffrn_ambient_temperature 150(2)
_diffrn_measured_fraction_theta_full 0.994
_diffrn_measured_fraction_theta_max 0.855
_diffrn_measurement_device_type OxfordDiffraction,Xcalibur3
_diffrn_radiation_monochromator graphite
_diffrn_radiation_type MoK\a
_diffrn_radiation_wavelength 0.71069
_diffrn_reflns_av_R_equivalents 0.0303
_diffrn_reflns_av_unetI/netI 0.0313
_diffrn_reflns_limit_h_max 14
_diffrn_reflns_limit_h_min -14
_diffrn_reflns_limit_k_max 9
_diffrn_reflns_limit_k_min -9
_diffrn_reflns_limit_l_max 32
_diffrn_reflns_limit_l_min -34
_diffrn_reflns_number 19188
_diffrn_reflns_theta_full 25
_diffrn_reflns_theta_max 29.54
_diffrn_reflns_theta_min 4.26
_exptl_absorpt_coefficient_mu 1.091
_exptl_absorpt_correction_T_max 0.95
_exptl_absorpt_correction_T_min 0.60
_exptl_absorpt_correction_type empirical
_exptl_crystal_density_diffrn 1.606
_exptl_crystal_density_method 'not measured'
_exptl_crystal_description prism
_exptl_crystal_F_000 1040
_exptl_crystal_size_max 0.30
_exptl_crystal_size_mid 0.25
_exptl_crystal_size_min 0.20
_refine_diff_density_max 0.412
_refine_diff_density_min -0.408
_refine_diff_density_rms 0.075
_refine_ls_extinction_method none
_refine_ls_goodness_of_fit_ref 1.031
_refine_ls_hydrogen_treatment constr
_refine_ls_matrix_type full
_refine_ls_number_parameters 238
_refine_ls_number_reflns 5004
_refine_ls_number_restraints 0
_refine_ls_restrained_S_all 1.031
_refine_ls_R_factor_all 0.0342
_refine_ls_R_factor_gt 0.0265
_refine_ls_shift/su_max 0.001
_refine_ls_shift/su_mean 0
_refine_ls_structure_factor_coef Fsqd
_refine_ls_weighting_details 'calc w=1/[\s^2^(Fo^2^)+(0.0227P)^2^+1.2643P] where P=(Fo^2^+2Fc^2^)/3'
_refine_ls_weighting_scheme calc
_refine_ls_wR_factor_gt 0.0543
_refine_ls_wR_factor_ref 0.0575
_reflns_number_gt 4375
_reflns_number_total 5004
_reflns_threshold_expression >2sigma(I)
_cod_data_source_file ic7b00915_si_002.cif
_cod_data_source_block anto-150k
_cod_original_sg_symbol_H-M P21/c
_cod_database_code 4345889

loop_
_symmetry_equiv_pos_as_xyz
'x, y, z'
'-x, y+1/2, -z+1/2'
'-x, -y, -z'
'x, -y-1/2, z-1/2'

loop_
_atom_site_label
_atom_site_type_symbol
_atom_site_fract_x
_atom_site_fract_y
_atom_site_fract_z
_atom_site_U_iso_or_equiv
_atom_site_adp_type
_atom_site_occupancy
_atom_site_symmetry_multiplicity
_atom_site_calc_flag
_atom_site_refinement_flags
Ru1 Ru 0.176942(13) 0.29210(2) 0.094822(6) 0.01325(5) Uani 1 1 d .
Cl1 Cl 0.19136(5) 0.50240(8) 0.17170(2) 0.02454(12) Uani 1 1 d .
Cl2 Cl 0.24292(5) 0.55031(7) 0.04254(2) 0.02334(12) Uani 1 1 d .
P1 P 0.36783(4) 0.23284(7) 0.115167(19) 0.01317(11) Uani 1 1 d .
N1 N 0.57523(14) 0.4161(2) 0.14093(7) 0.0204(4) Uani 1 1 d .
N2 N 0.51964(15) 0.0324(3) 0.18853(7) 0.0245(4) Uani 1 1 d .
N3 N 0.55161(15) 0.0733(3) 0.06809(7) 0.0216(4) Uani 1 1 d .
C1 C 0.09365(18) 0.1662(3) 0.02063(8) 0.0195(4) Uani 1 1 d .
C2 C 0.00867(17) 0.2756(3) 0.04324(8) 0.0201(4) Uani 1 1 d .
H2 H -0.0336 0.3625 0.0218 0.024 Uiso 1 1 calc R
C3 C -0.01118(17) 0.2530(3) 0.09694(8) 0.0190(4) Uani 1 1 d .
H3 H -0.0657 0.327 0.111 0.023 Uiso 1 1 calc R
C4 C 0.05085(16) 0.1176(3) 0.13119(8) 0.0166(4) Uani 1 1 d .
C5 C 0.12723(16) -0.0013(3) 0.10737(8) 0.0166(4) Uani 1 1 d .
H5 H 0.1639 -0.0972 0.1277 0.02 Uiso 1 1 calc R
C6 C 0.14859(17) 0.0241(3) 0.05278(8) 0.0183(4) Uani 1 1 d .
H6 H 0.1999 -0.0547 0.0379 0.022 Uiso 1 1 calc R
C7 C 0.1208(2) 0.2019(3) -0.03635(8) 0.0277(5) Uani 1 1 d .
H7A H 0.1614 0.3186 -0.0377 0.042 Uiso 1 1 calc R
H7B H 0.052 0.2093 -0.0598 0.042 Uiso 1 1 calc R
H7C H 0.1663 0.1004 -0.0478 0.042 Uiso 1 1 calc R
C8 C 0.02156(18) 0.0941(3) 0.18864(8) 0.0228(5) Uani 1 1 d .
H8 H -0.0039 0.2168 0.201 0.034 Uiso 1 1 calc R
C9 C 0.11937(19) 0.0295(3) 0.22825(8) 0.0273(5) Uani 1 1 d .
H9A H 0.1451 -0.0918 0.2175 0.041 Uiso 1 1 calc R
H9B H 0.0947 0.0205 0.2637 0.041 Uiso 1 1 calc R
H9C H 0.18 0.119 0.2286 0.041 Uiso 1 1 calc R
C10 C -0.0776(2) -0.0427(4) 0.18774(9) 0.0413(7) Uani 1 1 d .
H10A H -0.1371 -0.0011 0.1616 0.062 Uiso 1 1 calc R
H10B H -0.1047 -0.0466 0.2228 0.062 Uiso 1 1 calc R
H10C H -0.0534 -0.1665 0.1783 0.062 Uiso 1 1 calc R
C11 C 0.45529(18) 0.4380(3) 0.13903(9) 0.0228(5) Uani 1 1 d .
H11A H 0.4336 0.5444 0.1158 0.034 Uiso 1 1 calc R
H11B H 0.4368 0.4703 0.175 0.034 Uiso 1 1 calc R
C12 C 0.43877(18) 0.1447(3) 0.05682(8) 0.0236(5) Uani 1 1 d .
H12A H 0.3925 0.0451 0.0395 0.035 Uiso 1 1 calc R
H12B H 0.4407 0.2468 0.031 0.035 Uiso 1 1 calc R
C13 C 0.40303(18) 0.0541(3) 0.16871(9) 0.0257(5) Uani 1 1 d .
H13A H 0.3614 0.0853 0.1991 0.039 Uiso 1 1 calc R
H13B H 0.3755 -0.0673 0.155 0.039 Uiso 1 1 calc R
C14 C 0.63536(19) 0.3361(3) 0.18901(9) 0.0290(5) Uani 1 1 d .
H14A H 0.6558 0.4385 0.2139 0.043 Uiso 1 1 calc R
H14B H 0.705 0.2814 0.179 0.043 Uiso 1 1 calc R
C15 C 0.5744(2) 0.1861(4) 0.21914(9) 0.0293(5) Uani 1 1 d .
H15A H 0.6287 0.1317 0.2464 0.044 Uiso 1 1 calc R
H15B H 0.5176 0.2494 0.238 0.044 Uiso 1 1 calc R
C16 C 0.58946(19) -0.0920(3) 0.15927(10) 0.0290(5) Uani 1 1 d .
H16A H 0.5821 -0.2188 0.1731 0.044 Uiso 1 1 calc R
H16B H 0.6675 -0.0543 0.1677 0.044 Uiso 1 1 calc R
C17 C 0.5657(2) -0.1001(3) 0.09784(10) 0.0297(5) Uani 1 1 d .
H17A H 0.6271 -0.169 0.084 0.045 Uiso 1 1 calc R
H17B H 0.4978 -0.1744 0.0896 0.045 Uiso 1 1 calc R
C18 C 0.64558(19) 0.2028(3) 0.06924(9) 0.0249(5) Uani 1 1 d .
H18A H 0.667 0.215 0.0328 0.037 Uiso 1 1 calc R
H18B H 0.709 0.1473 0.0911 0.037 Uiso 1 1 calc R
C19 C 0.6259(2) 0.4001(3) 0.09087(9) 0.0263(5) Uani 1 1 d .
H19A H 0.6982 0.4644 0.0953 0.039 Uiso 1 1 calc R
H19B H 0.5786 0.4682 0.0634 0.039 Uiso 1 1 calc R

loop_
_atom_site_aniso_label
_atom_site_aniso_U_11
_atom_site_aniso_U_22
_atom_site_aniso_U_33
_atom_site_aniso_U_23
_atom_site_aniso_U_13
_atom_site_aniso_U_12
Ru1 0.01453(9) 0.01096(8) 0.01413(8) 0.00045(6) 0.00069(6) 0.00056(6)
Cl1 0.0270(3) 0.0236(3) 0.0236(3) -0.0097(2) 0.0053(2) -0.0009(2)
Cl2 0.0276(3) 0.0168(3) 0.0247(3) 0.0081(2) -0.0020(2) -0.0032(2)
P1 0.0143(3) 0.0110(2) 0.0142(2) -0.00014(18) 0.00108(18) -0.00018(19)
N1 0.0170(9) 0.0184(9) 0.0258(9) -0.0038(7) 0.0018(7) -0.0020(7)
N2 0.0167(9) 0.0270(10) 0.0294(10) 0.0115(8) 0.0006(7) 0.0022(8)
N3 0.0207(9) 0.0184(9) 0.0264(9) -0.0054(7) 0.0062(7) -0.0006(7)
C1 0.0218(11) 0.0202(11) 0.0160(10) -0.0010(8) -0.0006(8) -0.0075(8)
C2 0.0170(10) 0.0198(11) 0.0223(10) 0.0043(8) -0.0036(8) -0.0026(8)
C3 0.0136(10) 0.0199(11) 0.0235(10) 0.0022(8) 0.0017(8) 0.0012(8)
C4 0.0138(10) 0.0165(10) 0.0191(10) 0.0020(8) -0.0004(7) -0.0018(8)
C5 0.0148(10) 0.0129(10) 0.0215(10) 0.0013(8) -0.0011(8) -0.0013(8)
C6 0.0183(10) 0.0139(10) 0.0230(10) -0.0050(8) 0.0037(8) -0.0042(8)
C7 0.0356(13) 0.0297(13) 0.0180(10) -0.0024(9) 0.0033(9) -0.0107(11)
C8 0.0208(11) 0.0290(12) 0.0190(10) 0.0032(9) 0.0036(8) 0.0014(9)
C9 0.0281(13) 0.0354(14) 0.0185(10) 0.0054(9) 0.0024(9) 0.0017(10)
C10 0.0272(13) 0.072(2) 0.0244(12) 0.0128(12) 0.0029(10) -0.0139(13)
C11 0.0206(11) 0.0150(10) 0.0323(12) -0.0048(9) 0.0003(9) 0.0001(8)
C12 0.0240(11) 0.0257(12) 0.0213(10) -0.0072(9) 0.0035(8) -0.0012(9)
C13 0.0192(11) 0.0299(13) 0.0284(11) 0.0138(10) 0.0034(9) 0.0022(9)
C14 0.0235(12) 0.0334(14) 0.0286(12) -0.0066(10) -0.0041(9) -0.0036(10)
C15 0.0269(12) 0.0416(15) 0.0184(10) 0.0021(10) -0.0030(9) 0.0028(11)
C16 0.0219(12) 0.0183(11) 0.0466(14) 0.0096(10) 0.0016(10) 0.0030(9)
C17 0.0271(13) 0.0142(11) 0.0497(15) -0.0033(10) 0.0135(11) 0.0021(9)
C18 0.0260(12) 0.0209(11) 0.0301(12) 0.0012(9) 0.0138(9) -0.0009(9)
C19 0.0259(12) 0.0209(11) 0.0332(12) -0.0004(9) 0.0085(9) -0.0082(9)

loop_
_atom_type_symbol
_atom_type_description
_atom_type_scat_dispersion_real
_atom_type_scat_dispersion_imag
_atom_type_scat_source
C C 0.0033 0.0016 'International Tables Vol C Tables 4.2.6.8 and 6.1.1.4'
H H 0 0 'International Tables Vol C Tables 4.2.6.8 and 6.1.1.4'
N N 0.0061 0.0033 'International Tables Vol C Tables 4.2.6.8 and 6.1.1.4'
P P 0.1023 0.0942 'International Tables Vol C Tables 4.2.6.8 and 6.1.1.4'
Cl Cl 0.1484 0.1585 'International Tables Vol C Tables 4.2.6.8 and 6.1.1.4'
Ru Ru -1.2594 0.8363 'International Tables Vol C Tables 4.2.6.8 and 6.1.1.4'

loop_
_geom_angle_atom_site_label_1
_geom_angle_atom_site_label_2
_geom_angle_atom_site_label_3
_geom_angle
C6 Ru1 C5 37.87(7)
C6 Ru1 C1 37.51(8)
C5 Ru1 C1 68.23(7)
C6 Ru1 C4 68.22(7)
C5 Ru1 C4 37.44(7)
C1 Ru1 C4 81.28(7)
C6 Ru1 C3 78.31(8)
C5 Ru1 C3 66.35(7)
C1 Ru1 C3 66.66(8)
C4 Ru1 C3 37.54(7)
C6 Ru1 C2 66.26(8)
C5 Ru1 C2 78.26(7)
C1 Ru1 C2 37.32(8)
C4 Ru1 C2 66.79(7)
C3 Ru1 C2 35.67(7)
C6 Ru1 P1 92.84(6)
C5 Ru1 P1 94.00(5)
C1 Ru1 P1 117.52(6)
C4 Ru1 P1 120.05(5)
C3 Ru1 P1 157.58(5)
C2 Ru1 P1 154.79(6)
C6 Ru1 Cl1 155.91(5)
C5 Ru1 Cl1 118.09(5)
C1 Ru1 Cl1 154.99(6)
C4 Ru1 Cl1 91.09(5)
C3 Ru1 Cl1 92.91(5)
C2 Ru1 Cl1 117.96(6)
P1 Ru1 Cl1 86.937(19)
C6 Ru1 Cl2 116.34(5)
C5 Ru1 Cl2 154.13(5)
C1 Ru1 Cl2 89.90(5)
C4 Ru1 Cl2 156.05(5)
C3 Ru1 Cl2 118.63(5)
C2 Ru1 Cl2 92.84(5)
P1 Ru1 Cl2 83.775(18)
Cl1 Ru1 Cl2 87.601(19)
C11 P1 C13 103.00(10)
C11 P1 C12 103.32(10)
C13 P1 C12 104.12(10)
C11 P1 Ru1 115.87(7)
C13 P1 Ru1 115.34(7)
C12 P1 Ru1 113.64(7)
C11 N1 C19 118.71(18)
C11 N1 C14 118.69(18)
C19 N1 C14 117.97(18)
C13 N2 C15 118.08(19)
C13 N2 C16 118.27(19)
C15 N2 C16 118.01(18)
C17 N3 C12 117.49(18)
C17 N3 C18 118.83(18)
C12 N3 C18 119.16(18)
C6 C1 C2 118.07(18)
C6 C1 C7 121.7(2)
C2 C1 C7 120.27(19)
C6 C1 Ru1 70.50(11)
C2 C1 Ru1 74.23(11)
C7 C1 Ru1 127.04(14)
C3 C2 C1 120.59(19)
C3 C2 Ru1 71.70(12)
C1 C2 Ru1 68.45(11)
C3 C2 H2 119.7
C1 C2 H2 119.7
Ru1 C2 H2 133.4
C2 C3 C4 121.42(19)
C2 C3 Ru1 72.63(12)
C4 C3 Ru1 69.12(11)
C2 C3 H3 119.3
C4 C3 H3 119.3
Ru1 C3 H3 132
C5 C4 C3 117.59(18)
C5 C4 C8 123.28(18)
C3 C4 C8 118.73(18)
C5 C4 Ru1 70.72(11)
C3 C4 Ru1 73.34(11)
C8 C4 Ru1 132.69(14)
C4 C5 C6 120.69(18)
C4 C5 Ru1 71.84(11)
C6 C5 Ru1 70.56(11)
C4 C5 H5 119.7
C6 C5 H5 119.7
Ru1 C5 H5 130.6
C1 C6 C5 121.24(19)
C1 C6 Ru1 71.99(12)
C5 C6 Ru1 71.57(11)
C1 C6 H6 119.4
C5 C6 H6 119.4
Ru1 C6 H6 129.6
C1 C7 H7A 109.5
C1 C7 H7B 109.5
H7A C7 H7B 109.5
C1 C7 H7C 109.5
H7A C7 H7C 109.5
H7B C7 H7C 109.5
C4 C8 C9 114.39(17)
C4 C8 C10 107.78(18)
C9 C8 C10 111.14(19)
C4 C8 H8 107.8
C9 C8 H8 107.8
C10 C8 H8 107.8
C8 C9 H9A 109.5
C8 C9 H9B 109.5
H9A C9 H9B 109.5
C8 C9 H9C 109.5
H9A C9 H9C 109.5
H9B C9 H9C 109.5
C8 C10 H10A 109.5
C8 C10 H10B 109.5
H10A C10 H10B 109.5
C8 C10 H10C 109.5
H10A C10 H10C 109.5
H10B C10 H10C 109.5
N1 C11 P1 116.91(14)
N1 C11 H11A 108.1
P1 C11 H11A 108.1
N1 C11 H11B 108.1
P1 C11 H11B 108.1
H11A C11 H11B 107.3
N3 C12 P1 116.96(14)
N3 C12 H12A 108.1
P1 C12 H12A 108.1
N3 C12 H12B 108.1
P1 C12 H12B 108.1
H12A C12 H12B 107.3
N2 C13 P1 117.56(15)
N2 C13 H13A 107.9
P1 C13 H13A 107.9
N2 C13 H13B 107.9
P1 C13 H13B 107.9
H13A C13 H13B 107.2
N1 C14 C15 117.28(18)
N1 C14 H14A 108
C15 C14 H14A 108
N1 C14 H14B 108
C15 C14 H14B 108
H14A C14 H14B 107.2
N2 C15 C14 118.49(18)
N2 C15 H15A 107.7
C14 C15 H15A 107.7
N2 C15 H15B 107.7
C14 C15 H15B 107.7
H15A C15 H15B 107.1
N2 C16 C17 117.69(18)
N2 C16 H16A 107.9
C17 C16 H16A 107.9
N2 C16 H16B 107.9
C17 C16 H16B 107.9
H16A C16 H16B 107.2
N3 C17 C16 118.99(19)
N3 C17 H17A 107.6
C16 C17 H17A 107.6
N3 C17 H17B 107.6
C16 C17 H17B 107.6
H17A C17 H17B 107
N3 C18 C19 116.37(18)
N3 C18 H18A 108.2
C19 C18 H18A 108.2
N3 C18 H18B 108.2
C19 C18 H18B 108.2
H18A C18 H18B 107.3
N1 C19 C18 117.97(18)
N1 C19 H19A 107.8
C18 C19 H19A 107.8
N1 C19 H19B 107.8
C18 C19 H19B 107.8
H19A C19 H19B 107.2

loop_
_geom_bond_atom_site_label_1
_geom_bond_atom_site_label_2
_geom_bond_distance
Ru1 C6 2.179(2)
Ru1 C5 2.192(2)
Ru1 C1 2.1983(19)
Ru1 C4 2.207(2)
Ru1 C3 2.263(2)
Ru1 C2 2.275(2)
Ru1 P1 2.3180(5)
Ru1 Cl1 2.4184(5)
Ru1 Cl2 2.4205(5)
P1 C11 1.852(2)
P1 C13 1.857(2)
P1 C12 1.858(2)
N1 C11 1.433(3)
N1 C19 1.441(3)
N1 C14 1.449(3)
N2 C13 1.436(3)
N2 C15 1.447(3)
N2 C16 1.455(3)
N3 C17 1.436(3)
N3 C12 1.437(3)
N3 C18 1.445(3)
C1 C6 1.407(3)
C1 C2 1.433(3)
C1 C7 1.507(3)
C2 C3 1.390(3)
C2 H2 0.93
C3 C4 1.439(3)
C3 H3 0.93
C4 C5 1.412(3)
C4 C8 1.514(3)
C5 C6 1.418(3)
C5 H5 0.93
C6 H6 0.93
C7 H7A 0.96
C7 H7B 0.96
C7 H7C 0.96
C8 C9 1.521(3)
C8 C10 1.526(3)
C8 H8 0.98
C9 H9A 0.96
C9 H9B 0.96
C9 H9C 0.96
C10 H10A 0.96
C10 H10B 0.96
C10 H10C 0.96
C11 H11A 0.97
C11 H11B 0.97
C12 H12A 0.97
C12 H12B 0.97
C13 H13A 0.97
C13 H13B 0.97
C14 C15 1.525(3)
C14 H14A 0.97
C14 H14B 0.97
C15 H15A 0.97
C15 H15B 0.97
C16 C17 1.529(3)
C16 H16A 0.97
C16 H16B 0.97
C17 H17A 0.97
C17 H17B 0.97
C18 C19 1.524(3)
C18 H18A 0.97
C18 H18B 0.97
C19 H19A 0.97
C19 H19B 0.97
